data_7018737
loop_
_publ_author_name
'Ling, Irene'
'Alias, Yatimah'
'Skelton, Brian W.'
'Raston, Colin L.'

_publ_section_title
;
 Inclusion controlled lanthanide-imidazolium functionalised carboxylate
 complexation.
;
_journal_issue 16
_journal_name_full 'Dalton transactions (Cambridge, England : 2003)'
_journal_page_first 4884
_journal_page_last 4889
_journal_paper_doi 10.1039/c2dt12410f
_journal_volume 41
_journal_year 2012
_chemical_formula_moiety
;
C136 H170 Y5 N8 O100 S16, 4(C25 H22 O P), 13(H2 O)'
;
_chemical_formula_sum 'C236 H284 N8 O117 P4 S16 Y5'
_chemical_formula_weight 6186.1
_chemical_name_systematic
;
?
;
_space_group_IT_number 2
_symmetry_cell_setting triclinic
_symmetry_space_group_name_Hall '-P 1'
_symmetry_space_group_name_H-M 'P -1'
_atom_sites_solution_hydrogens geom
_atom_sites_solution_primary direct
_atom_sites_solution_secondary difmap
_audit_creation_date 2011-08-09T13:41:31-00:00
_audit_creation_method 'WinGX routine CIF_UPDATE'
_cell_angle_alpha 75.509(3)
_cell_angle_beta 88.865(2)
_cell_angle_gamma 89.772(2)
_cell_formula_units_Z 1
_cell_length_a 13.5119(3)
_cell_length_b 20.0962(7)
_cell_length_c 25.4359(6)
_cell_measurement_reflns_used 11487
_cell_measurement_temperature 100(2)
_cell_measurement_theta_max 27.8034
_cell_measurement_theta_min 2.778
_cell_volume 6685.8(3)
_computing_cell_refinement
;
CrysAlisPro, Oxford Diffraction Ltd.,
Version 1.171.33.52 (release 06-11-2009 CrysAlis171 .NET)
(compiled Nov 6 2009,16:24:50)
;
_computing_data_collection
;
CrysAlisPro, Oxford Diffraction Ltd.,
Version 1.171.33.52 (release 06-11-2009 CrysAlis171 .NET)
(compiled Nov 6 2009,16:24:50)
;
_computing_data_reduction
;
CrysAlisPro, Oxford Diffraction Ltd.,
Version 1.171.33.52 (release 06-11-2009 CrysAlis171 .NET)
(compiled Nov 6 2009,16:24:50)
;
_computing_molecular_graphics 'OrtepII (Johnson, C. K. (1976)'
_computing_publication_material 'WinGX Farrugia, L. J. (1999)'
_computing_structure_refinement 'SHELXL-97 (Sheldrick, 2008)'
_diffrn_ambient_temperature 100(2)
_diffrn_detector_area_resol_mean 16.0009
_diffrn_measured_fraction_theta_full 0.999
_diffrn_measured_fraction_theta_max 0.999
_diffrn_measurement_device_type 'Oxford Diffraction Xcalibur Diffractometer'
_diffrn_measurement_method '\w scans'
_diffrn_orient_matrix_UB_11 0.0054293
_diffrn_orient_matrix_UB_12 -0.0007095
_diffrn_orient_matrix_UB_13 0.0278079
_diffrn_orient_matrix_UB_21 0.0112261
_diffrn_orient_matrix_UB_22 0.0356248
_diffrn_orient_matrix_UB_23 -0.0072528
_diffrn_orient_matrix_UB_31 -0.0510059
_diffrn_orient_matrix_UB_32 0.0077167
_diffrn_orient_matrix_UB_33 0.0019433
_diffrn_radiation_monochromator graphite
_diffrn_radiation_type MoK\a
_diffrn_radiation_wavelength 0.71073
_diffrn_reflns_av_R_equivalents 0.0425
_diffrn_reflns_av_unetI/netI 0.084
_diffrn_reflns_limit_h_max 10
_diffrn_reflns_limit_h_min -16
_diffrn_reflns_limit_k_max 23
_diffrn_reflns_limit_k_min -23
_diffrn_reflns_limit_l_max 30
_diffrn_reflns_limit_l_min -28
_diffrn_reflns_number 43546
_diffrn_reflns_theta_full 25
_diffrn_reflns_theta_max 25
_diffrn_reflns_theta_min 2.78
_exptl_absorpt_coefficient_mu 1.324
_exptl_absorpt_correction_T_max 0.916
_exptl_absorpt_correction_T_min 0.712
_exptl_absorpt_correction_type analytical
_exptl_absorpt_process_details
;
CrysAlisPro, Oxford Diffraction Ltd.,
Version 1.171.33.52 (release 06-11-2009 CrysAlis171 .NET)
(compiled Nov 6 2009,16:24:50)
Analytical numeric absorption correction using a multifaceted crystal
model based on expressions derived by R.C. Clark & J.S.
(Clark, R. C. & Reid, J. S. (1995). Acta Cryst. A51, 887-897)

;
_exptl_crystal_colour colourless
_exptl_crystal_density_diffrn 1.536
_exptl_crystal_density_method 'not measured'
_exptl_crystal_description plate
_exptl_crystal_F_000 3203
_exptl_crystal_size_max 0.35
_exptl_crystal_size_mid 0.21
_exptl_crystal_size_min 0.07
_refine_diff_density_max 2.089
_refine_diff_density_min -1.059
_refine_diff_density_rms 0.15
_refine_ls_extinction_method none
_refine_ls_goodness_of_fit_ref 1.16
_refine_ls_hydrogen_treatment constr
_refine_ls_matrix_type full
_refine_ls_number_parameters 1795
_refine_ls_number_reflns 23494
_refine_ls_number_restraints 165
_refine_ls_restrained_S_all 1.165
_refine_ls_R_factor_all 0.1624
_refine_ls_R_factor_gt 0.1342
_refine_ls_shift/su_max 0.02
_refine_ls_shift/su_mean 0
_refine_ls_structure_factor_coef Fsqd
_refine_ls_weighting_details 'calc w=1/[\s^2^(Fo^2^)+(0.1338P)^2^+51.3580P] where P=(Fo^2^+2Fc^2^)/3'
_refine_ls_weighting_scheme calc
_refine_ls_wR_factor_gt 0.3036
_refine_ls_wR_factor_ref 0.3229
_reflns_number_gt 18061
_reflns_number_total 23494
_reflns_threshold_expression I>2\s(I)
_cod_data_source_file c2dt12410f.txt
_cod_data_source_block 110713b
_cod_original_sg_symbol_Hall '-p 1'
_cod_database_code 7018737

loop_
_symmetry_equiv_pos_as_xyz
'x, y, z'
'-x, -y, -z'

loop_
_atom_site_label
_atom_site_type_symbol
_atom_site_fract_x
_atom_site_fract_y
_atom_site_fract_z
_atom_site_U_iso_or_equiv
_atom_site_adp_type
_atom_site_occupancy
_atom_site_symmetry_multiplicity
_atom_site_calc_flag
_atom_site_refinement_flags
_atom_site_disorder_assembly
_atom_site_disorder_group
Y1 Y 0.43896(8) 0.31889(6) 0.66314(4) 0.0432(3) Uani 1 1 d . . .
Y2 Y 0.33983(8) 0.12509(6) 0.88096(4) 0.0430(3) Uani 1 1 d . . .
Y3 Y 0.93335(17) 0.48736(11) 0.48678(10) 0.0468(6) Uani 0.5 1 d P . .
O11 O -0.0111(5) 0.4992(3) 0.9368(3) 0.0342(15) Uani 1 1 d . . .
C11 C -0.0172(7) 0.4798(5) 0.8896(4) 0.029(2) Uani 1 1 d . . .
C12 C 0.0609(7) 0.4939(4) 0.8511(4) 0.026(2) Uani 1 1 d . . .
C13 C 0.0508(7) 0.4747(5) 0.8025(4) 0.031(2) Uani 1 1 d . . .
H13 H 0.1026 0.4843 0.7759 0.037 Uiso 1 1 calc R . .
C14 C -0.0335(8) 0.4420(5) 0.7929(4) 0.037(2) Uani 1 1 d U . .
S1 S -0.0514(3) 0.42224(15) 0.72990(11) 0.0533(8) Uani 1 1 d . . .
O12 O 0.0376(9) 0.4366(7) 0.7007(4) 0.100(4) Uani 1 1 d U . .
O13 O -0.0781(7) 0.3523(4) 0.7400(3) 0.061(2) Uani 1 1 d U . .
O14 O -0.1344(9) 0.4648(5) 0.7045(4) 0.095(4) Uani 1 1 d U . .
C15 C -0.1092(8) 0.4263(4) 0.8321(4) 0.034(2) Uani 1 1 d . . .
H15 H -0.166 0.4022 0.8254 0.04 Uiso 1 1 calc R . .
C16 C -0.1027(7) 0.4452(5) 0.8804(4) 0.031(2) Uani 1 1 d . . .
C1 C -0.1873(7) 0.4318(5) 0.9215(4) 0.033(2) Uani 1 1 d . . .
H1A H -0.2502 0.4369 0.9016 0.04 Uiso 1 1 calc R . .
H1B H -0.1861 0.4677 0.942 0.04 Uiso 1 1 calc R . .
C21 C 0.2364(7) 0.4507(5) 0.9414(4) 0.028(2) Uani 1 1 d . . .
O21 O 0.1652(5) 0.4657(3) 0.9748(3) 0.0343(15) Uani 1 1 d . . .
C22 C 0.3098(6) 0.4032(5) 0.9652(4) 0.027(2) Uani 1 1 d . . .
C23 C 0.3863(6) 0.3903(5) 0.9315(4) 0.027(2) Uani 1 1 d . . .
H23 H 0.436 0.3577 0.9462 0.033 Uiso 1 1 calc R . .
C24 C 0.3906(6) 0.4241(5) 0.8773(4) 0.031(2) Uani 1 1 d . . .
S2 S 0.49198(19) 0.40618(14) 0.83729(10) 0.0374(6) Uani 1 1 d . . .
O22 O 0.5803(5) 0.4103(5) 0.8666(3) 0.056(2) Uani 1 1 d . . .
O23 O 0.4725(6) 0.3373(4) 0.8307(3) 0.052(2) Uani 1 1 d . . .
O24 O 0.4884(5) 0.4570(4) 0.7852(3) 0.0470(19) Uani 1 1 d . . .
C25 C 0.3166(7) 0.4701(5) 0.8548(4) 0.033(2) Uani 1 1 d . . .
H25 H 0.3199 0.4926 0.8172 0.04 Uiso 1 1 calc R . .
C26 C 0.2380(7) 0.4834(5) 0.8864(4) 0.028(2) Uani 1 1 d . . .
C2 C 0.1548(8) 0.5308(5) 0.8609(4) 0.035(2) Uani 1 1 d . . .
H2A H 0.1789 0.5602 0.8258 0.041 Uiso 1 1 calc R . .
H2B H 0.1377 0.5614 0.8848 0.041 Uiso 1 1 calc R . .
C31 C 0.1338(7) 0.3135(5) 1.0572(3) 0.030(2) Uani 1 1 d U . .
O31 O 0.1155(5) 0.3715(4) 1.0755(3) 0.0396(17) Uani 1 1 d . . .
C32 C 0.0608(7) 0.2623(5) 1.0646(3) 0.028(2) Uani 1 1 d . . .
C33 C 0.0839(7) 0.2037(5) 1.0487(3) 0.030(2) Uani 1 1 d . . .
H33 H 0.0358 0.1683 1.053 0.036 Uiso 1 1 calc R . .
C34 C 0.1753(7) 0.1952(5) 1.0267(3) 0.031(2) Uani 1 1 d . . .
S3 S 0.1995(2) 0.11676(14) 1.00927(10) 0.0453(7) Uani 1 1 d . . .
O32 O 0.2251(8) 0.0665(4) 1.0588(3) 0.070(3) Uani 1 1 d . . .
O33 O 0.1078(7) 0.0987(4) 0.9865(3) 0.062(2) Uani 1 1 d . . .
O34 O 0.2792(6) 0.1304(4) 0.9692(3) 0.0454(18) Uani 1 1 d . . .
C35 C 0.2458(7) 0.2461(5) 1.0198(3) 0.029(2) Uani 1 1 d . . .
H35 H 0.3089 0.2395 1.0047 0.035 Uiso 1 1 calc R . .
C36 C 0.2263(7) 0.3065(5) 1.0344(3) 0.029(2) Uani 1 1 d . . .
C3 C 0.3032(7) 0.3638(5) 1.0241(4) 0.034(2) Uani 1 1 d . . .
H3A H 0.2861 0.3961 1.0467 0.041 Uiso 1 1 calc R . .
H3B H 0.3687 0.3437 1.0355 0.041 Uiso 1 1 calc R . .
C41 C -0.1199(6) 0.3464(5) 1.0055(4) 0.028(2) Uani 1 1 d U . .
O41 O -0.0553(5) 0.3946(3) 1.0130(3) 0.0337(15) Uani 1 1 d . . .
C42 C -0.1870(6) 0.3611(4) 0.9624(3) 0.0238(19) Uani 1 1 d . . .
C43 C -0.2523(6) 0.3102(5) 0.9593(4) 0.031(2) Uani 1 1 d . . .
H43 H -0.2977 0.3184 0.9303 0.038 Uiso 1 1 calc R . .
C44 C -0.2540(7) 0.2472(5) 0.9970(4) 0.028(2) Uani 1 1 d . . .
S4 S -0.3416(2) 0.18375(15) 0.99170(11) 0.0429(7) Uani 1 1 d . . .
O42 O -0.4362(5) 0.2172(5) 0.9847(3) 0.057(2) Uani 1 1 d . . .
O43 O -0.3118(7) 0.1608(5) 0.9442(4) 0.078(3) Uani 1 1 d . . .
O44 O -0.3368(5) 0.1299(4) 1.0410(3) 0.0468(19) Uani 1 1 d . . .
C45 C -0.1873(7) 0.2337(5) 1.0384(4) 0.030(2) Uani 1 1 d . . .
H45 H -0.1875 0.1901 1.0639 0.036 Uiso 1 1 calc R . .
C46 C -0.1195(6) 0.2836(4) 1.0429(4) 0.026(2) Uani 1 1 d . . .
C4 C -0.0426(7) 0.2699(5) 1.0870(4) 0.030(2) Uani 1 1 d . . .
H4A H -0.0604 0.2273 1.1147 0.036 Uiso 1 1 calc R . .
H4B H -0.0429 0.3082 1.105 0.036 Uiso 1 1 calc R . .
C51 C 0.7925(7) 0.1644(5) 0.4490(3) 0.030(2) Uani 1 1 d . . .
O51 O 0.8079(6) 0.0996(4) 0.4427(3) 0.0465(18) Uani 1 1 d . . .
C52 C 0.7041(7) 0.1800(5) 0.4703(4) 0.033(2) Uani 1 1 d . H .
C53 C 0.6894(7) 0.2459(5) 0.4750(4) 0.032(2) Uani 1 1 d . . .
H53 H 0.6286 0.2577 0.4898 0.039 Uiso 1 1 calc R . .
C54 C 0.7620(6) 0.2951(5) 0.4586(4) 0.028(2) Uani 1 1 d . . .
S5 S 0.74224(19) 0.37819(14) 0.46696(12) 0.0430(7) Uani 1 1 d . . .
O52 O 0.7436(10) 0.4230(4) 0.4143(5) 0.097(4) Uani 1 1 d . . .
O53 O 0.6493(6) 0.3767(4) 0.4944(4) 0.069(3) Uani 1 1 d . . .
O54 O 0.8238(6) 0.3935(4) 0.4969(4) 0.061(2) Uani 1 1 d . . .
C55 C 0.8516(7) 0.2792(5) 0.4372(4) 0.033(2) Uani 1 1 d . . .
H55 H 0.9012 0.3134 0.426 0.039 Uiso 1 1 calc R . .
C56 C 0.8682(7) 0.2130(5) 0.4322(3) 0.030(2) Uani 1 1 d . . .
C5 C 0.9679(8) 0.1950(6) 0.4102(4) 0.040(3) Uani 1 1 d U . .
H5A H 0.9611 0.1519 0.3985 0.048 Uiso 1 1 calc R . .
H5B H 0.9873 0.2319 0.378 0.048 Uiso 1 1 calc R . .
C61 C 0.6962(7) 0.0646(5) 0.5801(4) 0.027(2) Uani 1 1 d U . .
O61 O 0.7649(5) 0.0403(3) 0.5511(3) 0.0336(15) Uani 1 1 d . . .
C62 C 0.7022(7) 0.0475(5) 0.6380(4) 0.030(2) Uani 1 1 d . . .
C63 C 0.6255(8) 0.0695(5) 0.6664(4) 0.036(2) Uani 1 1 d . . .
H63 H 0.6264 0.0579 0.705 0.043 Uiso 1 1 calc R . .
C64 C 0.5472(7) 0.1082(5) 0.6399(4) 0.033(2) Uani 1 1 d . H .
S6 S 0.4518(2) 0.13529(15) 0.67706(12) 0.0436(7) Uani 1 1 d . . .
O62 O 0.4485(6) 0.0877(4) 0.7302(3) 0.053(2) Uani 1 1 d . H .
O63 O 0.4826(5) 0.2035(4) 0.6804(3) 0.0492(19) Uani 1 1 d . H .
O64 O 0.3616(5) 0.1363(5) 0.6476(3) 0.055(2) Uani 1 1 d . H .
C65 C 0.5458(7) 0.1267(5) 0.5840(4) 0.032(2) Uani 1 1 d . . .
H65 H 0.4929 0.1538 0.566 0.039 Uiso 1 1 calc R H .
C66 C 0.6214(7) 0.1057(5) 0.5537(4) 0.033(2) Uani 1 1 d . H .
C6 C 0.6239(8) 0.1267(6) 0.4920(4) 0.040(2) Uani 1 1 d . . .
H6A H 0.5587 0.1458 0.4788 0.047 Uiso 1 1 calc R H .
H6B H 0.6363 0.0856 0.478 0.047 Uiso 1 1 calc R . .
C71 C 0.9560(7) 0.0306(5) 0.6265(3) 0.028(2) Uani 1 1 d . . .
O71 O 0.9328(6) -0.0016(4) 0.5882(3) 0.0469(19) Uani 1 1 d . . .
C72 C 1.0507(7) 0.0584(5) 0.6271(4) 0.032(2) Uani 1 1 d . . .
C73 C 1.0744(7) 0.0914(5) 0.6675(4) 0.033(2) Uani 1 1 d . . .
H73 H 1.1383 0.1106 0.6683 0.039 Uiso 1 1 calc R . .
C74 C 1.0028(8) 0.0958(5) 0.7065(4) 0.037(2) Uani 1 1 d . . .
S7 S 1.0314(2) 0.13639(16) 0.75829(11) 0.0492(7) Uani 1 1 d . . .
O72 O 1.1237(8) 0.1731(6) 0.7441(4) 0.082(3) Uani 1 1 d . . .
O73 O 0.9529(8) 0.1837(6) 0.7611(4) 0.089(3) Uani 1 1 d . . .
O74 O 1.0372(11) 0.0836(6) 0.8078(4) 0.105(4) Uani 1 1 d U . .
C75 C 0.9086(7) 0.0688(5) 0.7054(4) 0.031(2) Uani 1 1 d . . .
H75 H 0.8603 0.0726 0.7321 0.037 Uiso 1 1 calc R . .
C76 C 0.8853(7) 0.0362(5) 0.6651(3) 0.029(2) Uani 1 1 d . . .
C7 C 0.7856(7) 0.0019(5) 0.6668(4) 0.033(2) Uani 1 1 d . . .
H7A H 0.7653 -0.0166 0.7053 0.039 Uiso 1 1 calc R . .
H7B H 0.7932 -0.0376 0.6503 0.039 Uiso 1 1 calc R . .
C81 C 1.0525(7) 0.1251(5) 0.4944(3) 0.031(2) Uani 1 1 d . . .
O81 O 0.9843(5) 0.0758(4) 0.4968(3) 0.0433(18) Uani 1 1 d . . .
C82 C 1.0481(7) 0.1863(5) 0.4516(4) 0.032(2) Uani 1 1 d . . .
C83 C 1.1174(7) 0.2361(5) 0.4496(4) 0.033(2) Uani 1 1 d . . .
H83 H 1.1161 0.2763 0.4204 0.04 Uiso 1 1 calc R . .
C84 C 1.1887(7) 0.2306(5) 0.4880(4) 0.033(2) Uani 1 1 d . . .
S8 S 1.27609(17) 0.29598(14) 0.48468(10) 0.0388(6) Uani 1 1 d . . .
O82 O 1.2770(5) 0.3376(4) 0.4294(3) 0.054(2) Uani 1 1 d . . .
O83 O 1.2410(5) 0.3343(4) 0.5237(3) 0.0497(19) Uani 1 1 d . . .
O84 O 1.3694(5) 0.2630(4) 0.5014(3) 0.0419(18) Uani 1 1 d . . .
C85 C 1.1916(7) 0.1709(5) 0.5311(4) 0.034(2) Uani 1 1 d . . .
H85 H 1.2412 0.1663 0.5577 0.041 Uiso 1 1 calc R . .
C86 C 1.1237(7) 0.1197(5) 0.5348(4) 0.029(2) Uani 1 1 d . . .
C8 C 1.1276(8) 0.0563(5) 0.5826(4) 0.037(2) Uani 1 1 d . . .
H8A H 1.1163 0.0148 0.5692 0.044 Uiso 1 1 calc R . .
H8B H 1.1945 0.0527 0.5982 0.044 Uiso 1 1 calc R . .
N91 N 0.0203(6) 0.2631(4) 0.8778(3) 0.036(2) Uani 1 1 d . . .
C92 C 0.0614(8) 0.2732(5) 0.8278(4) 0.037(2) Uani 1 1 d . . .
H92 H 0.0341 0.2586 0.7984 0.045 Uiso 1 1 calc R . .
N93 N 0.1455(6) 0.3065(4) 0.8260(3) 0.0318(18) Uani 1 1 d . . .
C94 C 0.1606(9) 0.3173(5) 0.8771(4) 0.039(3) Uani 1 1 d . . .
H94 H 0.2159 0.3393 0.8879 0.047 Uiso 1 1 calc R . .
C95 C 0.0822(8) 0.2909(5) 0.9081(4) 0.039(3) Uani 1 1 d . . .
H95 H 0.0716 0.2915 0.945 0.047 Uiso 1 1 calc R . .
C96 C -0.0721(9) 0.2271(7) 0.8947(6) 0.064(4) Uani 1 1 d . . .
H96A H -0.0879 0.1989 0.8697 0.096 Uiso 1 1 calc R . .
H96B H -0.1252 0.2605 0.8945 0.096 Uiso 1 1 calc R . .
H96C H -0.0658 0.1975 0.9315 0.096 Uiso 1 1 calc R . .
C97 C 0.2123(8) 0.3248(6) 0.7793(4) 0.044(3) Uani 1 1 d . H .
H97A H 0.2448 0.3691 0.7788 0.053 Uiso 1 1 calc R . .
H97B H 0.1736 0.3313 0.7458 0.053 Uiso 1 1 calc R . .
C98 C 0.2909(8) 0.2710(6) 0.7797(5) 0.044(3) Uani 1 1 d . . .
O91 O 0.3036(5) 0.2254(4) 0.8231(3) 0.0397(17) Uani 1 1 d . H .
O92 O 0.3382(7) 0.2761(5) 0.7362(3) 0.061(2) Uani 1 1 d . H .
N101 N 1.1706(7) 0.7563(5) 0.3793(4) 0.051(2) Uani 1 1 d . . .
C102 C 1.1062(7) 0.7266(6) 0.3546(4) 0.044(3) Uani 1 1 d . . .
H102 H 1.1197 0.7073 0.3247 0.053 Uiso 1 1 calc R . .
N103 N 1.0215(6) 0.7285(5) 0.3781(4) 0.050(2) Uani 1 1 d . . .
C104 C 1.0283(12) 0.7577(7) 0.4203(5) 0.066(4) Uani 1 1 d . . .
H104 H 0.9768 0.7629 0.4449 0.079 Uiso 1 1 calc R . .
C105 C 1.1204(11) 0.7773(6) 0.4200(5) 0.056(3) Uani 1 1 d U . .
H105 H 1.1479 0.8017 0.4438 0.067 Uiso 1 1 calc R . .
C106 C 1.2772(11) 0.7602(9) 0.3691(7) 0.089(5) Uani 1 1 d U . .
H10A H 1.3026 0.7145 0.3689 0.133 Uiso 1 1 calc R . .
H10B H 1.3094 0.7765 0.3977 0.133 Uiso 1 1 calc R . .
H10C H 1.2914 0.7922 0.3338 0.133 Uiso 1 1 calc R . .
C107 C 0.9309(16) 0.6878(10) 0.3645(9) 0.123(3) Uani 1 1 d DU . .
H10D H 0.9335 0.6866 0.3259 0.147 Uiso 1 1 calc R . .
H10E H 0.868 0.7098 0.3717 0.147 Uiso 1 1 calc R . .
C108 C 0.9383(13) 0.6110(10) 0.4034(9) 0.124(3) Uani 1 1 d DU . .
O101 O 0.8536(11) 0.5699(8) 0.4059(6) 0.126(3) Uani 1 1 d DU . .
O102 O 1.0340(11) 0.5834(8) 0.4249(6) 0.126(3) Uani 1 1 d DU . .
P1 P -0.28371(15) 0.80500(11) 0.75461(9) 0.0207(5) Uani 1 1 d . . .
C111 C -0.3339(6) 0.8414(4) 0.6889(3) 0.0207(18) Uani 1 1 d . . .
C112 C -0.4143(6) 0.8855(4) 0.6832(3) 0.0198(17) Uani 1 1 d . . .
H112 H -0.4477 0.8923 0.7147 0.024 Uiso 1 1 calc R . .
C113 C -0.4466(6) 0.9197(4) 0.6324(3) 0.0211(18) Uani 1 1 d . . .
H113 H -0.5023 0.9494 0.6289 0.025 Uiso 1 1 calc R . .
C114 C -0.3969(6) 0.9102(4) 0.5864(3) 0.0166(17) Uani 1 1 d U . .
C115 C -0.3182(6) 0.8645(4) 0.5919(3) 0.0232(18) Uani 1 1 d . . .
H115 H -0.2852 0.8571 0.5605 0.028 Uiso 1 1 calc R . .
C116 C -0.2879(6) 0.8299(4) 0.6429(4) 0.0239(19) Uani 1 1 d . . .
H116 H -0.235 0.7978 0.6464 0.029 Uiso 1 1 calc R . .
O117 O -0.4300(4) 0.9480(3) 0.5387(2) 0.0260(14) Uani 1 1 d . . .
C117 C -0.3763(7) 0.9420(5) 0.4901(4) 0.030(2) Uani 1 1 d . . .
H11A H -0.3071 0.9554 0.4922 0.045 Uiso 1 1 calc R . .
H11B H -0.4064 0.9722 0.4581 0.045 Uiso 1 1 calc R . .
H11C H -0.379 0.8943 0.4873 0.045 Uiso 1 1 calc R . .
C121 C -0.2794(6) 0.7127(4) 0.7662(3) 0.0221(18) Uani 1 1 d . . .
C122 C -0.3224(6) 0.6797(5) 0.7307(4) 0.026(2) Uani 1 1 d . . .
H122 H -0.3547 0.7059 0.6995 0.031 Uiso 1 1 calc R . .
C123 C -0.3186(6) 0.6095(5) 0.7403(4) 0.033(2) Uani 1 1 d . . .
H123 H -0.3464 0.5872 0.7152 0.04 Uiso 1 1 calc R . .
C124 C -0.2741(6) 0.5713(5) 0.7867(4) 0.029(2) Uani 1 1 d . . .
H124 H -0.2733 0.5225 0.7942 0.034 Uiso 1 1 calc R . .
C125 C -0.2307(6) 0.6044(4) 0.8222(4) 0.0247(19) Uani 1 1 d . . .
H125 H -0.1991 0.5782 0.8538 0.03 Uiso 1 1 calc R . .
C126 C -0.2331(6) 0.6742(5) 0.8120(3) 0.0236(19) Uani 1 1 d . . .
H126 H -0.2031 0.6966 0.8364 0.028 Uiso 1 1 calc R . .
C131 C -0.1603(6) 0.8388(4) 0.7595(4) 0.0242(19) Uani 1 1 d . . .
C132 C -0.0950(6) 0.8530(5) 0.7147(4) 0.034(2) Uani 1 1 d . . .
H132 H -0.1149 0.8448 0.6813 0.041 Uiso 1 1 calc R . .
C133 C -0.0027(7) 0.8787(5) 0.7189(4) 0.036(2) Uani 1 1 d . . .
H133 H 0.0422 0.8861 0.6887 0.043 Uiso 1 1 calc R . .
C134 C 0.0260(6) 0.8940(5) 0.7661(4) 0.031(2) Uani 1 1 d . . .
H134 H 0.0894 0.9132 0.7685 0.038 Uiso 1 1 calc R . .
C135 C -0.0390(7) 0.8809(5) 0.8100(4) 0.035(2) Uani 1 1 d . . .
H135 H -0.0197 0.8914 0.8427 0.042 Uiso 1 1 calc R . .
C136 C -0.1311(7) 0.8531(5) 0.8076(4) 0.032(2) Uani 1 1 d . . .
H136 H -0.1743 0.8436 0.8385 0.038 Uiso 1 1 calc R . .
C141 C -0.3582(6) 0.8272(5) 0.8067(3) 0.027(2) Uani 1 1 d . . .
C142 C -0.3628(8) 0.8957(5) 0.8087(4) 0.040(2) Uani 1 1 d . . .
H142 H -0.3286 0.93 0.7821 0.048 Uiso 1 1 calc R . .
C143 C -0.4169(9) 0.9140(6) 0.8495(4) 0.053(3) Uani 1 1 d . . .
H143 H -0.419 0.9608 0.8508 0.063 Uiso 1 1 calc R . .
C144 C -0.4666(9) 0.8667(7) 0.8872(5) 0.054(3) Uani 1 1 d . . .
H144 H -0.5036 0.8802 0.915 0.065 Uiso 1 1 calc R . .
C145 C -0.4641(7) 0.7964(6) 0.8858(4) 0.046(3) Uani 1 1 d . . .
H145 H -0.5001 0.7628 0.9121 0.055 Uiso 1 1 calc R . .
C146 C -0.4088(6) 0.7776(5) 0.8458(3) 0.029(2) Uani 1 1 d . . .
H146 H -0.4053 0.7306 0.8449 0.035 Uiso 1 1 calc R . .
P2 P 0.31595(15) 0.71520(11) 0.74376(8) 0.0187(5) Uani 1 1 d . . .
C211 C 0.3624(6) 0.6733(4) 0.8098(3) 0.0205(18) Uani 1 1 d . . .
C212 C 0.4494(6) 0.6355(4) 0.8150(3) 0.0221(18) Uani 1 1 d . . .
H212 H 0.4866 0.6328 0.7835 0.027 Uiso 1 1 calc R . .
C213 C 0.4818(6) 0.6020(4) 0.8655(3) 0.0213(18) Uani 1 1 d . . .
H213 H 0.5415 0.5763 0.8687 0.026 Uiso 1 1 calc R . .
C214 C 0.4283(6) 0.6052(4) 0.9120(3) 0.0192(17) Uani 1 1 d . . .
C215 C 0.3421(6) 0.6440(5) 0.9073(3) 0.027(2) Uani 1 1 d . . .
H215 H 0.3057 0.6473 0.9388 0.032 Uiso 1 1 calc R . .
C216 C 0.3100(6) 0.6773(5) 0.8567(4) 0.029(2) Uani 1 1 d . . .
H216 H 0.2509 0.7037 0.8536 0.035 Uiso 1 1 calc R . .
O217 O 0.4660(4) 0.5698(3) 0.9590(2) 0.0299(15) Uani 1 1 d . . .
C217 C 0.4079(7) 0.5665(5) 1.0071(4) 0.034(2) Uani 1 1 d . . .
H21A H 0.4058 0.6119 1.0147 0.051 Uiso 1 1 calc R . .
H21B H 0.4375 0.5334 1.0378 0.051 Uiso 1 1 calc R . .
H21C H 0.3405 0.5518 1.002 0.051 Uiso 1 1 calc R . .
C221 C 0.3149(6) 0.8070(4) 0.7342(4) 0.0247(19) Uani 1 1 d . . .
C222 C 0.3553(7) 0.8383(5) 0.7705(4) 0.030(2) Uani 1 1 d . . .
H222 H 0.385 0.8117 0.8025 0.036 Uiso 1 1 calc R . .
C223 C 0.3525(7) 0.9099(5) 0.7602(5) 0.040(3) Uani 1 1 d . . .
H223 H 0.3798 0.932 0.7855 0.048 Uiso 1 1 calc R . .
C224 C 0.3100(7) 0.9492(5) 0.7129(5) 0.041(3) Uani 1 1 d . . .
H224 H 0.3086 0.9979 0.7059 0.049 Uiso 1 1 calc R . .
C225 C 0.2700(7) 0.9167(5) 0.6766(4) 0.036(2) Uani 1 1 d . . .
H225 H 0.2404 0.9431 0.6445 0.043 Uiso 1 1 calc R . .
C226 C 0.2726(6) 0.8460(5) 0.6865(4) 0.028(2) Uani 1 1 d . . .
H226 H 0.2458 0.8239 0.6611 0.034 Uiso 1 1 calc R . .
C231 C 0.1886(6) 0.6905(4) 0.7376(3) 0.0215(18) Uani 1 1 d . . .
C232 C 0.1157(7) 0.7134(5) 0.7684(4) 0.030(2) Uani 1 1 d . . .
H232 H 0.1325 0.743 0.7908 0.037 Uiso 1 1 calc R . .
C233 C 0.0193(6) 0.6927(5) 0.7662(4) 0.036(2) Uani 1 1 d . . .
H233 H -0.0305 0.7079 0.7874 0.043 Uiso 1 1 calc R . .
C234 C -0.0059(7) 0.6510(5) 0.7341(4) 0.030(2) Uani 1 1 d . . .
H234 H -0.0725 0.6363 0.7336 0.036 Uiso 1 1 calc R . .
C235 C 0.0648(7) 0.6299(5) 0.7022(4) 0.030(2) Uani 1 1 d . . .
H235 H 0.0464 0.6024 0.6786 0.035 Uiso 1 1 calc R . .
C236 C 0.1631(6) 0.6487(5) 0.7045(3) 0.0256(19) Uani 1 1 d . . .
H236 H 0.2124 0.6329 0.6834 0.031 Uiso 1 1 calc R . .
C241 C 0.3917(6) 0.6898(5) 0.6937(3) 0.0228(19) Uani 1 1 d . . .
C242 C 0.4405(6) 0.7381(5) 0.6528(3) 0.0219(18) Uani 1 1 d . . .
H242 H 0.4341 0.7857 0.651 0.026 Uiso 1 1 calc R . .
C243 C 0.4984(6) 0.7165(5) 0.6148(3) 0.025(2) Uani 1 1 d . . .
H243 H 0.5326 0.7492 0.5871 0.03 Uiso 1 1 calc R . .
C244 C 0.5067(6) 0.6472(5) 0.6173(4) 0.031(2) Uani 1 1 d . . .
H244 H 0.5463 0.6326 0.5909 0.037 Uiso 1 1 calc R . .
C245 C 0.4576(6) 0.5986(5) 0.6578(4) 0.031(2) Uani 1 1 d . . .
H245 H 0.4629 0.5511 0.6592 0.037 Uiso 1 1 calc R . .
C246 C 0.4009(6) 0.6205(5) 0.6963(4) 0.0244(19) Uani 1 1 d . . .
H246 H 0.3681 0.5877 0.7247 0.029 Uiso 1 1 calc R . .
O1 O 0.6321(8) 0.0206(5) 0.9564(4) 0.082(3) Uani 1 1 d . . .
O2 O 0.7568(7) 0.5090(4) 0.3119(4) 0.065(2) Uani 1 1 d . . .
O3 O 0.1796(15) 0.9575(9) 0.1515(8) 0.090(8) Uani 0.5 1 d P . .
O4 O 0.5315(8) 0.4921(5) 0.4501(5) 0.090(3) Uani 1 1 d . A 1
O5 O 0.1383(15) 0.9597(8) 0.8627(7) 0.071(5) Uani 0.5 1 d PU B 1
O6 O 0.6509(10) 0.4606(7) 0.7063(5) 0.037(3) Uani 0.5 1 d P C 1
O7 O 0.7388(11) 0.2655(11) 0.7557(6) 0.065(5) Uani 0.5 1 d PU D 1
O8 O 0.6779(10) 0.1524(8) 0.8396(5) 0.041(4) Uani 0.5 1 d P E 1
O9 O 0.8808(9) 0.5916(6) 0.6251(5) 0.035(3) Uani 0.5 1 d PU F 1
O10 O 1.2421(16) 0.6112(13) 0.3854(10) 0.097(7) Uani 0.5 1 d PU G 1
O111 O 0.3040(5) 0.2705(5) 0.6287(3) 0.055(2) Uani 1 1 d . H .
O112 O 0.3512(6) 0.4065(5) 0.6022(3) 0.064(2) Uani 1 1 d . H .
O113 O 0.4126(7) 0.4150(4) 0.6994(4) 0.064(2) Uani 1 1 d . H .
O114 O 0.5415(7) 0.3016(5) 0.7393(4) 0.069(3) Uani 1 1 d . H .
O115 O 0.4932(6) 0.3074(5) 0.5725(3) 0.059(2) Uani 1 1 d . H .
O116 O 0.5943(15) 0.3578(12) 0.6368(9) 0.077(4) Uani 0.5 1 d PU H 1
O118 O 0.5670(15) 0.4039(12) 0.6300(9) 0.077(4) Uani 0.5 1 d PU H 2
O211 O 0.3000(12) 0.0074(5) 0.9004(6) 0.126(5) Uani 1 1 d . . .
O212 O 0.4535(10) 0.0649(7) 0.9427(4) 0.117(5) Uani 1 1 d U . .
O213 O 0.4316(6) 0.2139(5) 0.9044(3) 0.061(2) Uani 1 1 d . . .
O214 O 0.1654(6) 0.1230(4) 0.8792(3) 0.0447(18) Uani 1 1 d . . .
O215 O 0.2885(7) 0.0966(5) 0.7978(3) 0.066(2) Uani 1 1 d . . .
O216 O 0.4824(7) 0.1239(8) 0.8276(4) 0.109(5) Uani 1 1 d . . .
O311 O 0.9713(12) 0.4549(8) 0.4057(8) 0.060(5) Uani 0.5 1 d P . .
O313 O 0.7886(12) 0.5325(9) 0.5146(6) 0.056(4) Uani 0.5 1 d P . .
O314 O 0.9926(15) 0.5619(12) 0.5371(10) 0.089(6) Uani 0.5 1 d PU . .
O315 O 1.091(2) 0.4467(15) 0.5016(13) 0.129(9) Uani 0.5 1 d PU . .

loop_
_atom_site_aniso_label
_atom_site_aniso_U_11
_atom_site_aniso_U_22
_atom_site_aniso_U_33
_atom_site_aniso_U_23
_atom_site_aniso_U_13
_atom_site_aniso_U_12
Y1 0.0356(6) 0.0580(7) 0.0373(6) -0.0141(5) -0.0038(4) -0.0035(5)
Y2 0.0531(7) 0.0403(6) 0.0355(6) -0.0096(5) 0.0019(5) 0.0210(5)
Y3 0.0504(13) 0.0305(12) 0.0630(15) -0.0181(10) -0.0013(11) -0.0195(9)
O11 0.039(4) 0.033(4) 0.036(4) -0.016(3) -0.009(3) 0.000(3)
C11 0.031(5) 0.021(5) 0.038(5) -0.010(4) -0.012(4) 0.013(4)
C12 0.031(5) 0.010(4) 0.036(5) -0.001(4) -0.012(4) 0.004(3)
C13 0.043(6) 0.019(5) 0.031(5) -0.006(4) -0.009(4) 0.008(4)
C14 0.059(6) 0.021(5) 0.030(5) -0.003(4) -0.016(5) 0.010(4)
S1 0.089(2) 0.0426(17) 0.0293(14) -0.0083(12) -0.0250(15) 0.0016(15)
O12 0.127(9) 0.143(10) 0.050(6) -0.062(6) -0.001(6) -0.026(7)
O13 0.101(7) 0.054(5) 0.036(4) -0.022(4) -0.025(4) 0.009(5)
O14 0.149(9) 0.064(6) 0.070(6) -0.010(5) -0.071(6) 0.019(6)
C15 0.047(6) 0.013(5) 0.040(6) -0.002(4) -0.025(5) 0.008(4)
C16 0.026(5) 0.022(5) 0.047(6) -0.012(4) -0.018(4) 0.010(4)
C1 0.023(5) 0.039(6) 0.045(6) -0.022(5) -0.019(4) 0.008(4)
C21 0.028(5) 0.032(5) 0.032(5) -0.020(4) -0.010(4) 0.004(4)
O21 0.035(4) 0.034(4) 0.039(4) -0.018(3) -0.009(3) 0.008(3)
C22 0.022(5) 0.029(5) 0.033(5) -0.015(4) -0.010(4) -0.001(4)
C23 0.021(5) 0.033(5) 0.030(5) -0.010(4) -0.012(4) 0.001(4)
C24 0.021(5) 0.041(6) 0.034(5) -0.016(4) -0.002(4) -0.003(4)
S2 0.0364(14) 0.0467(16) 0.0313(13) -0.0139(12) -0.0003(11) -0.0025(11)
O22 0.029(4) 0.097(7) 0.042(4) -0.019(4) -0.002(3) 0.004(4)
O23 0.066(5) 0.057(5) 0.036(4) -0.019(4) 0.015(4) -0.007(4)
O24 0.049(5) 0.057(5) 0.037(4) -0.018(4) 0.005(3) -0.005(4)
C25 0.045(6) 0.025(5) 0.028(5) -0.005(4) -0.008(4) -0.009(4)
C26 0.032(5) 0.028(5) 0.027(5) -0.011(4) -0.008(4) 0.000(4)
C2 0.052(6) 0.023(5) 0.027(5) -0.003(4) -0.007(4) 0.009(4)
C31 0.039(5) 0.037(5) 0.016(4) -0.012(4) -0.019(4) 0.015(4)
O31 0.032(4) 0.038(4) 0.057(5) -0.026(4) -0.013(3) 0.006(3)
C32 0.036(5) 0.033(5) 0.016(4) -0.006(4) -0.011(4) 0.007(4)
C33 0.036(5) 0.035(6) 0.017(4) -0.002(4) -0.008(4) 0.001(4)
C34 0.049(6) 0.026(5) 0.015(4) -0.002(4) -0.007(4) 0.008(4)
S3 0.075(2) 0.0310(14) 0.0278(13) -0.0041(11) 0.0059(13) 0.0115(13)
O32 0.121(8) 0.043(5) 0.044(5) -0.011(4) 0.009(5) 0.024(5)
O33 0.089(7) 0.058(6) 0.049(5) -0.033(4) 0.014(4) -0.020(5)
O34 0.054(5) 0.037(4) 0.050(5) -0.020(4) -0.007(4) 0.012(3)
C35 0.026(5) 0.043(6) 0.014(4) 0.001(4) -0.007(4) 0.016(4)
C36 0.033(5) 0.045(6) 0.011(4) -0.011(4) -0.008(4) 0.011(4)
C3 0.032(5) 0.049(6) 0.024(5) -0.014(4) -0.018(4) 0.017(4)
C41 0.021(4) 0.030(5) 0.040(5) -0.021(4) 0.002(4) 0.001(4)
O41 0.032(4) 0.027(4) 0.046(4) -0.014(3) -0.016(3) 0.005(3)
C42 0.019(4) 0.027(5) 0.024(5) -0.005(4) -0.002(3) 0.010(4)
C43 0.019(5) 0.048(6) 0.036(5) -0.026(5) -0.008(4) 0.004(4)
C44 0.034(5) 0.031(5) 0.023(5) -0.012(4) 0.000(4) 0.003(4)
S4 0.0365(15) 0.0575(18) 0.0378(15) -0.0178(13) 0.0056(11) -0.0197(12)
O42 0.039(4) 0.083(6) 0.043(4) -0.004(4) -0.013(3) -0.018(4)
O43 0.088(7) 0.103(8) 0.059(6) -0.050(5) 0.039(5) -0.062(6)
O44 0.043(4) 0.048(5) 0.043(4) -0.001(4) 0.001(3) -0.009(3)
C45 0.030(5) 0.034(5) 0.027(5) -0.011(4) 0.004(4) 0.001(4)
C46 0.029(5) 0.023(5) 0.029(5) -0.009(4) 0.006(4) 0.004(4)
C4 0.036(5) 0.029(5) 0.022(5) -0.002(4) -0.008(4) 0.002(4)
C51 0.051(6) 0.028(5) 0.008(4) 0.001(4) -0.007(4) -0.020(4)
O51 0.066(5) 0.037(4) 0.039(4) -0.014(3) 0.002(4) -0.008(4)
C52 0.029(5) 0.051(7) 0.017(5) -0.006(4) -0.012(4) -0.011(4)
C53 0.027(5) 0.048(6) 0.024(5) -0.012(4) -0.011(4) -0.010(4)
C54 0.025(5) 0.029(5) 0.033(5) -0.010(4) -0.010(4) -0.005(4)
S5 0.0340(14) 0.0364(15) 0.0608(18) -0.0152(13) -0.0107(12) -0.0102(11)
O52 0.168(11) 0.025(5) 0.094(8) -0.005(5) 0.003(7) -0.020(6)
O53 0.037(5) 0.047(5) 0.129(9) -0.033(5) 0.013(5) -0.007(4)
O54 0.042(5) 0.068(6) 0.090(7) -0.051(5) -0.013(4) -0.005(4)
C55 0.037(6) 0.035(6) 0.019(5) 0.005(4) -0.005(4) -0.010(4)
C56 0.042(6) 0.034(6) 0.011(4) 0.000(4) -0.007(4) -0.004(4)
C5 0.063(7) 0.039(6) 0.014(4) 0.002(4) 0.007(4) -0.006(5)
C61 0.031(5) 0.024(5) 0.032(5) -0.016(4) 0.005(4) -0.017(4)
O61 0.042(4) 0.030(4) 0.028(3) -0.007(3) 0.002(3) -0.015(3)
C62 0.032(5) 0.030(5) 0.030(5) -0.011(4) -0.003(4) -0.015(4)
C63 0.047(6) 0.029(5) 0.034(5) -0.015(4) 0.000(5) -0.012(4)
C64 0.034(5) 0.027(5) 0.042(6) -0.015(4) -0.006(4) -0.007(4)
S6 0.0344(14) 0.0527(18) 0.0487(16) -0.0225(14) 0.0068(12) -0.0063(12)
O62 0.046(5) 0.074(6) 0.037(4) -0.010(4) 0.012(3) -0.004(4)
O63 0.043(4) 0.058(5) 0.056(5) -0.031(4) -0.002(4) -0.005(4)
O64 0.031(4) 0.080(6) 0.063(5) -0.030(5) 0.006(4) -0.006(4)
C65 0.032(5) 0.030(5) 0.036(6) -0.011(4) 0.002(4) -0.013(4)
C66 0.029(5) 0.032(5) 0.038(6) -0.008(4) -0.012(4) -0.016(4)
C6 0.047(6) 0.043(6) 0.030(5) -0.012(5) -0.003(5) -0.012(5)
C71 0.042(6) 0.022(5) 0.018(4) -0.004(4) -0.003(4) -0.001(4)
O71 0.053(5) 0.063(5) 0.034(4) -0.029(4) 0.008(3) -0.002(4)
C72 0.045(6) 0.018(5) 0.029(5) 0.001(4) 0.002(4) 0.013(4)
C73 0.037(5) 0.019(5) 0.041(6) -0.004(4) -0.009(4) 0.001(4)
C74 0.051(6) 0.031(6) 0.028(5) -0.007(4) -0.002(5) 0.009(5)
S7 0.0622(19) 0.0565(19) 0.0357(15) -0.0238(14) -0.0034(13) -0.0113(15)
O72 0.102(8) 0.096(8) 0.058(6) -0.039(6) 0.004(5) -0.033(6)
O73 0.100(8) 0.103(8) 0.090(8) -0.076(7) 0.002(6) 0.006(6)
O74 0.191(11) 0.075(7) 0.054(6) -0.021(5) -0.042(7) -0.022(7)
C75 0.042(6) 0.022(5) 0.024(5) 0.000(4) 0.004(4) -0.008(4)
C76 0.042(6) 0.026(5) 0.018(4) -0.002(4) 0.002(4) -0.001(4)
C7 0.045(6) 0.033(5) 0.018(5) -0.002(4) 0.010(4) -0.008(4)
C81 0.029(5) 0.047(6) 0.019(5) -0.014(4) 0.009(4) 0.009(4)
O81 0.055(5) 0.042(4) 0.033(4) -0.011(3) 0.003(3) -0.009(4)
C82 0.035(5) 0.040(6) 0.020(5) -0.010(4) 0.013(4) 0.001(4)
C83 0.031(5) 0.045(6) 0.021(5) -0.004(4) 0.013(4) 0.011(4)
C84 0.025(5) 0.042(6) 0.033(5) -0.012(4) 0.007(4) 0.006(4)
S8 0.0234(12) 0.0510(16) 0.0367(14) -0.0013(12) 0.0070(10) -0.0006(11)
O82 0.024(4) 0.071(6) 0.050(5) 0.015(4) 0.006(3) -0.010(3)
O83 0.031(4) 0.050(5) 0.067(5) -0.014(4) 0.003(4) -0.002(3)
O84 0.027(4) 0.059(5) 0.035(4) -0.005(3) 0.004(3) 0.004(3)
C85 0.029(5) 0.050(6) 0.020(5) -0.003(4) 0.006(4) 0.017(5)
C86 0.031(5) 0.028(5) 0.029(5) -0.009(4) 0.023(4) 0.001(4)
C8 0.049(6) 0.028(5) 0.029(5) -0.001(4) 0.009(4) 0.009(4)
N91 0.048(5) 0.027(4) 0.037(5) -0.014(4) 0.003(4) 0.010(4)
C92 0.047(6) 0.033(6) 0.040(6) -0.023(5) -0.011(5) 0.009(5)
N93 0.041(5) 0.024(4) 0.028(4) -0.002(3) -0.013(4) 0.004(4)
C94 0.061(7) 0.025(5) 0.034(6) -0.013(4) -0.023(5) 0.008(5)
C95 0.058(7) 0.030(6) 0.036(6) -0.020(5) -0.018(5) 0.016(5)
C96 0.056(8) 0.067(9) 0.078(9) -0.038(7) 0.027(7) -0.005(6)
C97 0.060(7) 0.038(6) 0.031(6) -0.002(5) -0.011(5) -0.008(5)
C98 0.034(6) 0.051(7) 0.052(7) -0.023(6) 0.005(5) -0.015(5)
O91 0.034(4) 0.043(4) 0.041(4) -0.007(3) -0.009(3) 0.001(3)
O92 0.075(6) 0.066(6) 0.047(5) -0.023(4) 0.021(4) -0.010(4)
N101 0.050(6) 0.055(6) 0.052(6) -0.022(5) -0.012(5) -0.006(5)
C102 0.032(6) 0.068(8) 0.040(6) -0.032(6) 0.008(5) -0.015(5)
N103 0.033(5) 0.076(7) 0.040(5) -0.015(5) 0.001(4) 0.000(5)
C104 0.090(11) 0.078(10) 0.035(7) -0.025(6) 0.001(6) 0.046(8)
C105 0.088(8) 0.050(6) 0.036(5) -0.022(5) -0.013(5) -0.001(6)
C106 0.071(8) 0.089(8) 0.099(9) -0.011(7) -0.012(7) -0.026(7)
C107 0.125(5) 0.123(5) 0.121(5) -0.030(5) -0.007(5) -0.012(5)
C108 0.128(5) 0.121(5) 0.123(5) -0.031(4) -0.008(4) -0.011(4)
O101 0.132(5) 0.121(5) 0.124(5) -0.029(4) -0.010(4) -0.011(4)
O102 0.132(5) 0.121(5) 0.124(5) -0.029(4) -0.010(4) -0.011(4)
P1 0.0163(11) 0.0226(12) 0.0206(11) -0.0002(9) -0.0054(8) 0.0007(8)
C111 0.019(4) 0.021(4) 0.021(4) -0.003(3) -0.005(3) -0.003(3)
C112 0.012(4) 0.023(5) 0.025(4) -0.006(4) 0.000(3) 0.003(3)
C113 0.013(4) 0.021(4) 0.031(5) -0.010(4) -0.008(3) 0.006(3)
C114 0.019(4) 0.019(4) 0.015(4) -0.008(3) -0.010(3) -0.005(3)
C115 0.021(4) 0.027(5) 0.024(5) -0.009(4) -0.004(3) 0.003(4)
C116 0.014(4) 0.026(5) 0.032(5) -0.006(4) -0.001(4) 0.006(3)
O117 0.022(3) 0.036(4) 0.021(3) -0.008(3) -0.007(2) 0.007(3)
C117 0.026(5) 0.039(6) 0.026(5) -0.009(4) -0.012(4) 0.009(4)
C121 0.014(4) 0.022(5) 0.029(5) -0.004(4) 0.000(3) 0.000(3)
C122 0.019(4) 0.031(5) 0.026(5) -0.002(4) -0.012(4) 0.004(4)
C123 0.018(5) 0.038(6) 0.044(6) -0.010(5) -0.010(4) 0.006(4)
C124 0.029(5) 0.018(5) 0.039(5) -0.006(4) -0.011(4) 0.013(4)
C125 0.020(4) 0.021(5) 0.028(5) 0.003(4) 0.000(4) 0.009(3)
C126 0.013(4) 0.032(5) 0.023(4) -0.001(4) -0.002(3) 0.000(3)
C131 0.015(4) 0.017(4) 0.039(5) -0.002(4) -0.007(4) 0.000(3)
C132 0.020(5) 0.047(6) 0.039(6) -0.018(5) 0.000(4) -0.001(4)
C133 0.027(5) 0.040(6) 0.044(6) -0.017(5) 0.002(4) 0.009(4)
C134 0.018(4) 0.021(5) 0.054(6) -0.006(4) -0.010(4) -0.002(4)
C135 0.041(6) 0.040(6) 0.021(5) 0.000(4) -0.007(4) -0.014(4)
C136 0.035(5) 0.042(6) 0.015(4) 0.001(4) -0.004(4) -0.011(4)
C141 0.027(5) 0.036(5) 0.016(4) 0.000(4) -0.005(4) 0.004(4)
C142 0.057(7) 0.035(6) 0.025(5) -0.002(4) 0.007(5) 0.000(5)
C143 0.075(8) 0.043(7) 0.038(6) -0.008(5) 0.018(6) 0.017(6)
C144 0.060(8) 0.063(8) 0.035(6) -0.006(6) 0.020(5) 0.017(6)
C145 0.029(6) 0.065(8) 0.036(6) 0.002(5) 0.002(5) -0.006(5)
C146 0.024(5) 0.037(6) 0.021(5) 0.005(4) -0.005(4) 0.001(4)
P2 0.0156(10) 0.0225(11) 0.0169(10) -0.0028(9) -0.0020(8) 0.0006(8)
C211 0.018(4) 0.025(5) 0.018(4) -0.004(3) -0.004(3) 0.002(3)
C212 0.011(4) 0.027(5) 0.027(5) -0.006(4) 0.009(3) 0.001(3)
C213 0.009(4) 0.024(5) 0.031(5) -0.006(4) 0.001(3) 0.003(3)
C214 0.014(4) 0.020(4) 0.022(4) -0.002(3) -0.011(3) 0.006(3)
C215 0.025(5) 0.035(5) 0.021(4) -0.008(4) -0.003(4) 0.009(4)
C216 0.015(4) 0.043(6) 0.028(5) -0.005(4) 0.001(4) 0.011(4)
O217 0.018(3) 0.043(4) 0.026(3) -0.004(3) 0.000(3) 0.009(3)
C217 0.025(5) 0.049(6) 0.025(5) -0.006(4) -0.002(4) 0.010(4)
C221 0.018(4) 0.022(5) 0.032(5) -0.002(4) -0.001(4) -0.001(3)
C222 0.027(5) 0.030(5) 0.035(5) -0.011(4) -0.005(4) 0.004(4)
C223 0.024(5) 0.044(6) 0.061(7) -0.028(5) -0.011(5) -0.004(4)
C224 0.026(5) 0.025(5) 0.072(8) -0.013(5) -0.005(5) 0.000(4)
C225 0.031(5) 0.033(6) 0.041(6) 0.000(5) -0.006(4) 0.003(4)
C226 0.023(5) 0.033(5) 0.026(5) -0.004(4) -0.006(4) -0.003(4)
C231 0.018(4) 0.024(5) 0.020(4) -0.001(4) -0.002(3) 0.001(3)
C232 0.031(5) 0.036(6) 0.028(5) -0.014(4) -0.003(4) 0.002(4)
C233 0.015(5) 0.053(7) 0.042(6) -0.018(5) 0.003(4) 0.009(4)
C234 0.021(5) 0.036(5) 0.031(5) -0.004(4) -0.005(4) -0.003(4)
C235 0.035(5) 0.027(5) 0.025(5) -0.001(4) -0.010(4) -0.004(4)
C236 0.020(4) 0.034(5) 0.022(4) -0.006(4) 0.000(4) 0.000(4)
C241 0.021(4) 0.035(5) 0.012(4) -0.005(4) -0.002(3) 0.000(4)
C242 0.015(4) 0.033(5) 0.018(4) -0.008(4) -0.010(3) -0.001(3)
C243 0.014(4) 0.046(6) 0.014(4) -0.007(4) 0.000(3) -0.010(4)
C244 0.021(5) 0.052(6) 0.024(5) -0.020(4) 0.004(4) -0.005(4)
C245 0.026(5) 0.032(5) 0.036(5) -0.014(4) 0.002(4) -0.001(4)
C246 0.016(4) 0.029(5) 0.029(5) -0.008(4) 0.005(4) -0.004(3)
O1 0.080(7) 0.081(7) 0.080(7) -0.012(6) 0.000(5) 0.011(5)
O2 0.084(6) 0.051(5) 0.063(6) -0.019(4) -0.008(5) 0.013(5)
O3 0.097(15) 0.052(11) 0.095(15) 0.022(10) 0.076(12) 0.030(10)
O4 0.070(7) 0.071(7) 0.120(9) -0.010(6) 0.005(6) 0.018(5)
O5 0.114(13) 0.028(8) 0.072(11) -0.014(7) -0.047(10) 0.004(8)
O6 0.037(8) 0.043(8) 0.041(8) -0.028(7) 0.015(6) -0.008(6)
O7 0.037(8) 0.118(13) 0.038(8) -0.018(8) 0.013(6) -0.040(8)
O8 0.033(8) 0.057(9) 0.024(7) 0.004(6) -0.008(6) -0.017(6)
O9 0.027(6) 0.021(6) 0.048(7) 0.010(5) -0.022(5) -0.004(5)
O10 0.081(10) 0.130(11) 0.095(10) -0.056(8) -0.004(8) 0.028(8)
O111 0.032(4) 0.080(6) 0.057(5) -0.024(4) 0.005(4) -0.002(4)
O112 0.062(5) 0.077(6) 0.051(5) -0.011(5) -0.018(4) 0.002(5)
O113 0.079(6) 0.046(5) 0.067(6) -0.011(4) -0.025(5) -0.003(4)
O114 0.066(6) 0.082(7) 0.076(6) -0.048(5) -0.030(5) 0.028(5)
O115 0.037(4) 0.089(7) 0.047(5) -0.007(4) 0.004(4) -0.007(4)
O116 0.066(6) 0.092(8) 0.075(6) -0.027(6) 0.009(5) -0.010(6)
O118 0.066(6) 0.092(8) 0.075(6) -0.027(6) 0.009(5) -0.010(6)
O211 0.205(15) 0.038(6) 0.129(11) -0.007(6) -0.032(10) 0.036(7)
O212 0.162(10) 0.132(9) 0.069(7) -0.046(6) -0.054(7) 0.096(8)
O213 0.040(5) 0.093(7) 0.046(5) -0.011(5) -0.014(4) -0.008(4)
O214 0.066(5) 0.040(4) 0.030(4) -0.014(3) 0.009(3) -0.006(4)
O215 0.078(6) 0.075(6) 0.051(5) -0.031(5) 0.023(4) -0.021(5)
O216 0.042(5) 0.235(15) 0.071(7) -0.080(8) -0.015(5) 0.044(7)
O311 0.055(10) 0.034(9) 0.102(15) -0.037(9) 0.005(9) 0.002(7)
O313 0.061(10) 0.064(11) 0.043(9) -0.016(8) 0.010(8) -0.017(8)
O314 0.081(12) 0.101(13) 0.110(14) -0.075(11) 0.017(10) -0.047(10)
O315 0.123(16) 0.121(16) 0.148(17) -0.044(14) -0.034(14) 0.059(13)

loop_
_atom_type_symbol
_atom_type_description
_atom_type_scat_dispersion_real
_atom_type_scat_dispersion_imag
_atom_type_scat_source
C C 0.0033 0.0016 'International Tables Vol C Tables 4.2.6.8 and 6.1.1.4'
H H 0 0 'International Tables Vol C Tables 4.2.6.8 and 6.1.1.4'
N N 0.0061 0.0033 'International Tables Vol C Tables 4.2.6.8 and 6.1.1.4'
P P 0.1023 0.0942 'International Tables Vol C Tables 4.2.6.8 and 6.1.1.4'
S S 0.1246 0.1234 'International Tables Vol C Tables 4.2.6.8 and 6.1.1.4'
Y Y -2.7962 3.5667 'International Tables Vol C Tables 4.2.6.8 and 6.1.1.4'
O O 0.0106 0.006 'International Tables Vol C Tables 4.2.6.8 and 6.1.1.4'

loop_
_exptl_crystal_face_index_h
_exptl_crystal_face_index_k
_exptl_crystal_face_index_l
_exptl_crystal_face_perp_dist
0 -1 2 0.1339
0 1 -2 0.1548
-2 0 3 0.0838
1 0 -1 0.1157
-1 1 -1 0.1761
0 1 1 0.0511
0 -1 -1 0.018
1 -1 1 0.146

loop_
_geom_angle_atom_site_label_1
_geom_angle_atom_site_label_2
_geom_angle_atom_site_label_3
_geom_angle
_geom_angle_site_symmetry_1
_geom_angle_site_symmetry_3
O116 Y1 O92 144.2(6) . .
O116 Y1 O63 94.4(6) . .
O92 Y1 O63 80.7(3) . .
O116 Y1 O111 139.0(6) . .
O92 Y1 O111 74.9(3) . .
O63 Y1 O111 77.5(3) . .
O116 Y1 O114 69.9(6) . .
O92 Y1 O114 74.5(3) . .
O63 Y1 O114 75.9(3) . .
O111 Y1 O114 142.1(3) . .
O116 Y1 O113 89.3(6) . .
O92 Y1 O113 77.2(3) . .
O63 Y1 O113 146.7(3) . .
O111 Y1 O113 119.3(3) . .
O114 Y1 O113 74.4(3) . .
O116 Y1 O112 97.6(6) . .
O92 Y1 O112 107.7(3) . .
O63 Y1 O112 142.8(3) . .
O111 Y1 O112 70.4(3) . .
O114 Y1 O112 141.2(3) . .
O113 Y1 O112 68.7(3) . .
O92 Y1 O118 142.2(6) . .
O63 Y1 O118 118.0(6) . .
O111 Y1 O118 138.4(5) . .
O114 Y1 O118 78.7(6) . .
O113 Y1 O118 70.1(6) . .
O112 Y1 O118 77.9(6) . .
O116 Y1 O115 64.8(6) . .
O92 Y1 O115 145.2(3) . .
O63 Y1 O115 77.5(3) . .
O111 Y1 O115 74.1(3) . .
O114 Y1 O115 124.7(3) . .
O113 Y1 O115 132.8(3) . .
O112 Y1 O115 76.1(3) . .
O118 Y1 O115 72.6(5) . .
O91 Y2 O212 145.9(5) . .
O91 Y2 O216 86.7(4) . .
O212 Y2 O216 76.6(4) . .
O91 Y2 O211 141.1(4) . .
O212 Y2 O211 71.7(5) . .
O216 Y2 O211 98.8(5) . .
O91 Y2 O214 77.1(2) . .
O212 Y2 O214 132.4(4) . .
O216 Y2 O214 142.9(3) . .
O211 Y2 O214 75.7(4) . .
O91 Y2 O213 71.2(3) . .
O212 Y2 O213 76.8(4) . .
O216 Y2 O213 80.4(4) . .
O211 Y2 O213 147.7(4) . .
O214 Y2 O213 123.5(3) . .
O91 Y2 O34 107.3(3) . .
O212 Y2 O34 73.9(3) . .
O216 Y2 O34 144.5(3) . .
O211 Y2 O34 90.4(4) . .
O214 Y2 O34 72.6(2) . .
O213 Y2 O34 74.0(3) . .
O91 Y2 O215 74.3(3) . .
O212 Y2 O215 126.3(4) . .
O216 Y2 O215 72.8(3) . .
O211 Y2 O215 70.8(4) . .
O214 Y2 O215 70.8(3) . .
O213 Y2 O215 137.0(3) . .
O34 Y2 O215 142.0(3) . .
O315 Y3 O313 151.6(9) . .
O315 Y3 O314 80.2(9) . .
O313 Y3 O314 77.2(7) . .
O315 Y3 O102 63.4(9) . 2_766
O313 Y3 O102 93.9(5) . 2_766
O314 Y3 O102 74.2(7) . 2_766
O315 Y3 O311 78.0(9) . .
O313 Y3 O311 130.3(6) . .
O314 Y3 O311 139.3(7) . .
O102 Y3 O311 123.5(6) 2_766 .
O315 Y3 O54 109.0(8) . .
O313 Y3 O54 78.8(5) . .
O314 Y3 O54 139.7(6) . .
O102 Y3 O54 75.6(4) 2_766 .
O311 Y3 O54 80.3(5) . .
O315 Y3 O101 132.4(9) . .
O313 Y3 O101 70.0(5) . .
O314 Y3 O101 102.6(8) . .
O102 Y3 O101 163.8(5) 2_766 .
O311 Y3 O101 69.4(5) . .
O54 Y3 O101 98.9(4) . .
O315 Y3 O102 78.2(9) . .
O313 Y3 O102 109.4(5) . .
O314 Y3 O102 70.2(7) . .
O102 Y3 O102 131.1(3) 2_766 .
O311 Y3 O102 71.8(5) . .
O54 Y3 O102 149.2(4) . .
O101 Y3 O102 59.4(4) . .
O11 C11 C16 118.5(9) . .
O11 C11 C12 120.4(8) . .
C16 C11 C12 121.1(9) . .
C13 C12 C11 118.7(8) . .
C13 C12 C2 119.7(9) . .
C11 C12 C2 121.6(8) . .
C14 C13 C12 120.4(10) . .
C14 C13 H13 119.8 . .
C12 C13 H13 119.8 . .
C13 C14 C15 120.4(9) . .
C13 C14 S1 121.2(8) . .
C15 C14 S1 118.3(8) . .
O12 S1 O13 112.3(7) . .
O12 S1 O14 113.8(8) . .
O13 S1 O14 109.1(6) . .
O12 S1 C14 106.7(6) . .
O13 S1 C14 108.3(5) . .
O14 S1 C14 106.3(6) . .
C16 C15 C14 121.0(9) . .
C16 C15 H15 119.5 . .
C14 C15 H15 119.5 . .
C15 C16 C11 118.4(9) . .
C15 C16 C1 120.9(8) . .
C11 C16 C1 120.7(8) . .
C16 C1 C42 115.7(7) . .
C16 C1 H1A 108.4 . .
C42 C1 H1A 108.4 . .
C16 C1 H1B 108.4 . .
C42 C1 H1B 108.4 . .
H1A C1 H1B 107.4 . .
O21 C21 C26 120.4(8) . .
O21 C21 C22 117.4(8) . .
C26 C21 C22 122.2(8) . .
C23 C22 C21 117.6(8) . .
C23 C22 C3 120.5(8) . .
C21 C22 C3 121.7(8) . .
C24 C23 C22 120.8(8) . .
C24 C23 H23 119.6 . .
C22 C23 H23 119.6 . .
C23 C24 C25 120.3(9) . .
C23 C24 S2 118.2(7) . .
C25 C24 S2 121.5(8) . .
O22 S2 O24 113.2(5) . .
O22 S2 O23 113.4(5) . .
O24 S2 O23 110.8(5) . .
O22 S2 C24 107.2(4) . .
O24 S2 C24 106.7(5) . .
O23 S2 C24 104.9(5) . .
C26 C25 C24 120.8(9) . .
C26 C25 H25 119.6 . .
C24 C25 H25 119.6 . .
C25 C26 C21 118.2(8) . .
C25 C26 C2 120.5(8) . .
C21 C26 C2 121.4(8) . .
C26 C2 C12 114.5(8) . .
C26 C2 H2A 108.6 . .
C12 C2 H2A 108.6 . .
C26 C2 H2B 108.6 . .
C12 C2 H2B 108.6 . .
H2A C2 H2B 107.6 . .
O31 C31 C36 118.3(9) . .
O31 C31 C32 119.3(8) . .
C36 C31 C32 122.4(9) . .
C33 C32 C31 117.5(9) . .
C33 C32 C4 118.9(9) . .
C31 C32 C4 123.5(8) . .
C32 C33 C34 121.2(9) . .
C32 C33 H33 119.4 . .
C34 C33 H33 119.4 . .
C33 C34 C35 120.3(9) . .
C33 C34 S3 118.0(8) . .
C35 C34 S3 121.7(7) . .
O34 S3 O32 113.2(5) . .
O34 S3 O33 111.7(5) . .
O32 S3 O33 111.9(6) . .
O34 S3 C34 106.4(5) . .
O32 S3 C34 107.3(4) . .
O33 S3 C34 105.8(5) . .
S3 O34 Y2 148.1(5) . .
C34 C35 C36 121.0(9) . .
C34 C35 H35 119.5 . .
C36 C35 H35 119.5 . .
C35 C36 C31 117.6(9) . .
C35 C36 C3 120.5(8) . .
C31 C36 C3 121.9(9) . .
C22 C3 C36 112.7(7) . .
C22 C3 H3A 109.1 . .
C36 C3 H3A 109.1 . .
C22 C3 H3B 109.1 . .
C36 C3 H3B 109.1 . .
H3A C3 H3B 107.8 . .
O41 C41 C46 117.1(8) . .
O41 C41 C42 121.2(8) . .
C46 C41 C42 121.7(8) . .
C43 C42 C41 117.1(8) . .
C43 C42 C1 122.0(8) . .
C41 C42 C1 120.9(8) . .
C42 C43 C44 122.1(8) . .
C42 C43 H43 119 . .
C44 C43 H43 119 . .
C45 C44 C43 119.8(9) . .
C45 C44 S4 120.0(7) . .
C43 C44 S4 120.1(7) . .
O42 S4 O44 112.8(5) . .
O42 S4 O43 111.5(6) . .
O44 S4 O43 112.6(6) . .
O42 S4 C44 106.5(5) . .
O44 S4 C44 107.0(4) . .
O43 S4 C44 105.9(4) . .
C44 C45 C46 120.0(9) . .
C44 C45 H45 120 . .
C46 C45 H45 120 . .
C41 C46 C45 119.3(9) . .
C41 C46 C4 119.1(8) . .
C45 C46 C4 121.6(8) . .
C46 C4 C32 112.1(7) . .
C46 C4 H4A 109.2 . .
C32 C4 H4A 109.2 . .
C46 C4 H4B 109.2 . .
C32 C4 H4B 109.2 . .
H4A C4 H4B 107.9 . .
O51 C51 C52 119.5(8) . .
O51 C51 C56 118.0(9) . .
C52 C51 C56 122.5(9) . .
C53 C52 C51 118.5(9) . .
C53 C52 C6 118.5(9) . .
C51 C52 C6 123.0(10) . .
C52 C53 C54 120.6(9) . .
C52 C53 H53 119.7 . .
C54 C53 H53 119.7 . .
C53 C54 C55 120.9(9) . .
C53 C54 S5 119.5(8) . .
C55 C54 S5 119.6(7) . .
O52 S5 O53 113.1(7) . .
O52 S5 O54 109.6(7) . .
O53 S5 O54 113.8(6) . .
O52 S5 C54 106.6(5) . .
O53 S5 C54 106.4(5) . .
O54 S5 C54 106.8(5) . .
S5 O54 Y3 134.9(6) . .
C54 C55 C56 119.6(9) . .
C54 C55 H55 120.2 . .
C56 C55 H55 120.2 . .
C55 C56 C51 118.0(9) . .
C55 C56 C5 119.5(9) . .
C51 C56 C5 122.5(9) . .
C82 C5 C56 112.5(8) . .
C82 C5 H5A 109.1 . .
C56 C5 H5A 109.1 . .
C82 C5 H5B 109.1 . .
C56 C5 H5B 109.1 . .
H5A C5 H5B 107.8 . .
O61 C61 C66 119.6(9) . .
O61 C61 C62 119.1(8) . .
C66 C61 C62 121.2(9) . .
C63 C62 C61 117.1(9) . .
C63 C62 C7 122.0(8) . .
C61 C62 C7 120.8(8) . .
C64 C63 C62 121.6(9) . .
C64 C63 H63 119.2 . .
C62 C63 H63 119.2 . .
C65 C64 C63 120.0(9) . .
C65 C64 S6 119.6(8) . .
C63 C64 S6 120.4(8) . .
O64 S6 O62 113.2(5) . .
O64 S6 O63 112.8(5) . .
O62 S6 O63 111.2(5) . .
O64 S6 C64 107.8(5) . .
O62 S6 C64 107.1(5) . .
O63 S6 C64 104.2(4) . .
S6 O63 Y1 145.5(5) . .
C64 C65 C66 120.4(9) . .
C64 C65 H65 119.8 . .
C66 C65 H65 119.8 . .
C61 C66 C65 119.5(9) . .
C61 C66 C6 118.6(9) . .
C65 C66 C6 121.9(9) . .
C66 C6 C52 111.4(8) . .
C66 C6 H6A 109.4 . .
C52 C6 H6A 109.4 . .
C66 C6 H6B 109.4 . .
C52 C6 H6B 109.4 . .
H6A C6 H6B 108 . .
O71 C71 C76 119.1(8) . .
O71 C71 C72 120.3(8) . .
C76 C71 C72 120.6(8) . .
C73 C72 C71 119.8(9) . .
C73 C72 C8 119.2(9) . .
C71 C72 C8 120.9(9) . .
C74 C73 C72 118.9(9) . .
C74 C73 H73 120.6 . .
C72 C73 H73 120.6 . .
C75 C74 C73 121.1(9) . .
C75 C74 S7 119.2(8) . .
C73 C74 S7 119.7(8) . .
O74 S7 O73 111.1(8) . .
O74 S7 O72 112.3(7) . .
O73 S7 O72 110.0(7) . .
O74 S7 C74 107.1(5) . .
O73 S7 C74 107.4(5) . .
O72 S7 C74 108.7(5) . .
C76 C75 C74 119.8(9) . .
C76 C75 H75 120.1 . .
C74 C75 H75 120.1 . .
C71 C76 C75 119.8(9) . .
C71 C76 C7 120.5(8) . .
C75 C76 C7 119.5(8) . .
C76 C7 C62 115.9(8) . .
C76 C7 H7A 108.3 . .
C62 C7 H7A 108.3 . .
C76 C7 H7B 108.3 . .
C62 C7 H7B 108.3 . .
H7A C7 H7B 107.4 . .
O81 C81 C86 121.8(9) . .
O81 C81 C82 118.8(9) . .
C86 C81 C82 119.3(9) . .
C83 C82 C81 118.4(9) . .
C83 C82 C5 121.5(9) . .
C81 C82 C5 120.0(9) . .
C82 C83 C84 122.6(9) . .
C82 C83 H83 118.7 . .
C84 C83 H83 118.7 . .
C83 C84 C85 119.0(10) . .
C83 C84 S8 121.5(8) . .
C85 C84 S8 119.5(8) . .
O84 S8 O82 113.9(4) . .
O84 S8 O83 110.5(4) . .
O82 S8 O83 112.4(5) . .
O84 S8 C84 107.1(5) . .
O82 S8 C84 106.6(5) . .
O83 S8 C84 105.8(4) . .
C86 C85 C84 120.5(9) . .
C86 C85 H85 119.8 . .
C84 C85 H85 119.8 . .
C85 C86 C81 120.1(9) . .
C85 C86 C8 119.2(9) . .
C81 C86 C8 120.7(9) . .
C72 C8 C86 112.7(7) . .
C72 C8 H8A 109.1 . .
C86 C8 H8A 109.1 . .
C72 C8 H8B 109.1 . .
C86 C8 H8B 109.1 . .
H8A C8 H8B 107.8 . .
C92 N91 C95 107.5(9) . .
C92 N91 C96 124.4(10) . .
C95 N91 C96 128.0(10) . .
N93 C92 N91 109.2(9) . .
N93 C92 H92 125.4 . .
N91 C92 H92 125.4 . .
C92 N93 C94 107.9(9) . .
C92 N93 C97 125.2(8) . .
C94 N93 C97 126.7(9) . .
C95 C94 N93 106.9(9) . .
C95 C94 H94 126.6 . .
N93 C94 H94 126.6 . .
C94 C95 N91 108.4(9) . .
C94 C95 H95 125.8 . .
N91 C95 H95 125.8 . .
N91 C96 H96A 109.5 . .
N91 C96 H96B 109.5 . .
H96A C96 H96B 109.5 . .
N91 C96 H96C 109.5 . .
H96A C96 H96C 109.5 . .
H96B C96 H96C 109.5 . .
N93 C97 C98 112.7(9) . .
N93 C97 H97A 109.1 . .
C98 C97 H97A 109.1 . .
N93 C97 H97B 109.1 . .
C98 C97 H97B 109.1 . .
H97A C97 H97B 107.8 . .
O92 C98 O91 125.5(11) . .
O92 C98 C97 116.2(11) . .
O91 C98 C97 118.3(9) . .
C98 O91 Y2 161.6(7) . .
C98 O92 Y1 160.8(8) . .
C102 N101 C105 107.4(10) . .
C102 N101 C106 126.2(11) . .
C105 N101 C106 126.1(11) . .
N103 C102 N101 107.5(10) . .
N103 C102 H102 126.2 . .
N101 C102 H102 126.2 . .
C102 N103 C104 111.4(11) . .
C102 N103 C107 120.9(12) . .
C104 N103 C107 126.7(13) . .
C105 C104 N103 105.5(11) . .
C105 C104 H104 127.2 . .
N103 C104 H104 127.2 . .
C104 C105 N101 108.0(10) . .
C104 C105 H105 126 . .
N101 C105 H105 126 . .
N101 C106 H10A 109.5 . .
N101 C106 H10B 109.5 . .
H10A C106 H10B 109.5 . .
N101 C106 H10C 109.5 . .
H10A C106 H10C 109.5 . .
H10B C106 H10C 109.5 . .
N103 C107 C108 106.4(14) . .
N103 C107 H10D 110.5 . .
C108 C107 H10D 110.5 . .
N103 C107 H10E 110.5 . .
C108 C107 H10E 110.5 . .
H10D C107 H10E 108.6 . .
O101 C108 C107 115.6(15) . .
O101 C108 O102 123.0(16) . .
C107 C108 O102 120.3(15) . .
C108 O101 Y3 86.4(10) . .
C108 O102 Y3 127.6(12) . 2_766
C108 O102 Y3 85.5(10) . .
C141 P1 C111 110.7(4) . .
C141 P1 C121 109.4(4) . .
C111 P1 C121 109.2(4) . .
C141 P1 C131 106.6(4) . .
C111 P1 C131 110.7(4) . .
C121 P1 C131 110.2(4) . .
C112 C111 C116 119.1(7) . .
C112 C111 P1 120.6(6) . .
C116 C111 P1 120.1(6) . .
C111 C112 C113 121.0(8) . .
C111 C112 H112 119.5 . .
C113 C112 H112 119.5 . .
C112 C113 C114 119.4(7) . .
C112 C113 H113 120.3 . .
C114 C113 H113 120.3 . .
O117 C114 C115 124.5(7) . .
O117 C114 C113 115.6(7) . .
C115 C114 C113 119.9(7) . .
C116 C115 C114 120.0(8) . .
C116 C115 H115 120 . .
C114 C115 H115 120 . .
C115 C116 C111 120.5(8) . .
C115 C116 H116 119.7 . .
C111 C116 H116 119.7 . .
C114 O117 C117 116.8(6) . .
O117 C117 H11A 109.5 . .
O117 C117 H11B 109.5 . .
H11A C117 H11B 109.5 . .
O117 C117 H11C 109.5 . .
H11A C117 H11C 109.5 . .
H11B C117 H11C 109.5 . .
C122 C121 C126 119.5(8) . .
C122 C121 P1 121.3(6) . .
C126 C121 P1 119.1(7) . .
C123 C122 C121 120.5(8) . .
C123 C122 H122 119.8 . .
C121 C122 H122 119.8 . .
C122 C123 C124 119.7(9) . .
C122 C123 H123 120.2 . .
C124 C123 H123 120.2 . .
C123 C124 C125 119.8(8) . .
C123 C124 H124 120.1 . .
C125 C124 H124 120.1 . .
C126 C125 C124 120.3(8) . .
C126 C125 H125 119.9 . .
C124 C125 H125 119.9 . .
C125 C126 C121 120.2(8) . .
C125 C126 H126 119.9 . .
C121 C126 H126 119.9 . .
C136 C131 C132 119.1(8) . .
C136 C131 P1 120.0(7) . .
C132 C131 P1 120.9(7) . .
C133 C132 C131 120.2(9) . .
C133 C132 H132 119.9 . .
C131 C132 H132 119.9 . .
C132 C133 C134 120.8(9) . .
C132 C133 H133 119.6 . .
C134 C133 H133 119.6 . .
C133 C134 C135 118.7(9) . .
C133 C134 H134 120.6 . .
C135 C134 H134 120.6 . .
C136 C135 C134 121.8(9) . .
C136 C135 H135 119.1 . .
C134 C135 H135 119.1 . .
C135 C136 C131 119.3(9) . .
C135 C136 H136 120.4 . .
C131 C136 H136 120.4 . .
C146 C141 C142 119.5(9) . .
C146 C141 P1 121.7(8) . .
C142 C141 P1 118.8(7) . .
C143 C142 C141 120.0(10) . .
C143 C142 H142 120 . .
C141 C142 H142 120 . .
C144 C143 C142 121.1(11) . .
C144 C143 H143 119.5 . .
C142 C143 H143 119.5 . .
C143 C144 C145 120.1(10) . .
C143 C144 H144 119.9 . .
C145 C144 H144 119.9 . .
C146 C145 C144 119.2(10) . .
C146 C145 H145 120.4 . .
C144 C145 H145 120.4 . .
C145 C146 C141 120.1(10) . .
C145 C146 H146 120 . .
C141 C146 H146 120 . .
C241 P2 C221 111.9(4) . .
C241 P2 C211 108.0(4) . .
C221 P2 C211 110.6(4) . .
C241 P2 C231 109.6(4) . .
C221 P2 C231 106.0(4) . .
C211 P2 C231 110.7(4) . .
C212 C211 C216 118.7(7) . .
C212 C211 P2 121.0(6) . .
C216 C211 P2 120.2(6) . .
C213 C212 C211 120.2(7) . .
C213 C212 H212 119.9 . .
C211 C212 H212 119.9 . .
C212 C213 C214 120.7(7) . .
C212 C213 H213 119.6 . .
C214 C213 H213 119.6 . .
O217 C214 C213 115.7(7) . .
O217 C214 C215 124.8(8) . .
C213 C214 C215 119.5(7) . .
C216 C215 C214 119.5(8) . .
C216 C215 H215 120.2 . .
C214 C215 H215 120.2 . .
C215 C216 C211 121.2(8) . .
C215 C216 H216 119.4 . .
C211 C216 H216 119.4 . .
C214 O217 C217 117.0(6) . .
O217 C217 H21A 109.5 . .
O217 C217 H21B 109.5 . .
H21A C217 H21B 109.5 . .
O217 C217 H21C 109.5 . .
H21A C217 H21C 109.5 . .
H21B C217 H21C 109.5 . .
C222 C221 C226 120.6(8) . .
C222 C221 P2 122.5(7) . .
C226 C221 P2 116.9(7) . .
C221 C222 C223 119.3(9) . .
C221 C222 H222 120.3 . .
C223 C222 H222 120.3 . .
C224 C223 C222 120.5(9) . .
C224 C223 H223 119.7 . .
C222 C223 H223 119.7 . .
C225 C224 C223 119.4(9) . .
C225 C224 H224 120.3 . .
C223 C224 H224 120.3 . .
C224 C225 C226 120.4(9) . .
C224 C225 H225 119.8 . .
C226 C225 H225 119.8 . .
C225 C226 C221 119.9(9) . .
C225 C226 H226 120.1 . .
C221 C226 H226 120.1 . .
C236 C231 C232 119.9(8) . .
C236 C231 P2 121.7(6) . .
C232 C231 P2 118.4(7) . .
C233 C232 C231 119.2(9) . .
C233 C232 H232 120.4 . .
C231 C232 H232 120.4 . .
C234 C233 C232 121.0(9) . .
C234 C233 H233 119.5 . .
C232 C233 H233 119.5 . .
C233 C234 C235 120.2(8) . .
C233 C234 H234 119.9 . .
C235 C234 H234 119.9 . .
C234 C235 C236 120.1(9) . .
C234 C235 H235 119.9 . .
C236 C235 H235 119.9 . .
C231 C236 C235 119.5(8) . .
C231 C236 H236 120.3 . .
C235 C236 H236 120.3 . .
C246 C241 C242 120.2(8) . .
C246 C241 P2 118.5(6) . .
C242 C241 P2 121.3(7) . .
C243 C242 C241 119.6(8) . .
C243 C242 H242 120.2 . .
C241 C242 H242 120.2 . .
C244 C243 C242 120.1(8) . .
C244 C243 H243 120 . .
C242 C243 H243 120 . .
C243 C244 C245 120.6(8) . .
C243 C244 H244 119.7 . .
C245 C244 H244 119.7 . .
C246 C245 C244 119.1(9) . .
C246 C245 H245 120.4 . .
C244 C245 H245 120.4 . .
C241 C246 C245 120.3(8) . .
C241 C246 H246 119.8 . .
C245 C246 H246 119.8 . .

loop_
_geom_bond_atom_site_label_1
_geom_bond_atom_site_label_2
_geom_bond_distance
_geom_bond_site_symmetry_2
Y1 O116 2.27(2) .
Y1 O92 2.270(8) .
Y1 O63 2.324(8) .
Y1 O111 2.355(8) .
Y1 O114 2.358(8) .
Y1 O113 2.362(9) .
Y1 O112 2.366(8) .
Y1 O118 2.42(2) .
Y1 O115 2.470(8) .
Y2 O91 2.238(7) .
Y2 O212 2.328(10) .
Y2 O216 2.339(9) .
Y2 O211 2.354(12) .
Y2 O214 2.359(8) .
Y2 O213 2.378(9) .
Y2 O34 2.402(7) .
Y2 O215 2.440(9) .
Y3 O315 2.29(3) .
Y3 O313 2.324(17) .
Y3 O314 2.352(18) .
Y3 O102 2.387(15) 2_766
Y3 O311 2.361(18) .
Y3 O54 2.362(8) .
Y3 O101 2.552(15) .
Y3 O102 2.543(15) .
O11 C11 1.355(11) .
C11 C16 1.404(13) .
C11 C12 1.405(14) .
C12 C13 1.393(13) .
C12 C2 1.528(13) .
C13 C14 1.374(14) .
C13 H13 0.95 .
C14 C15 1.394(15) .
C14 S1 1.766(10) .
S1 O12 1.394(12) .
S1 O13 1.411(9) .
S1 O14 1.467(10) .
C15 C16 1.380(14) .
C15 H15 0.95 .
C16 C1 1.511(14) .
C1 C42 1.537(13) .
C1 H1A 0.99 .
C1 H1B 0.99 .
C21 O21 1.352(11) .
C21 C26 1.389(13) .
C21 C22 1.410(12) .
C22 C23 1.394(13) .
C22 C3 1.511(13) .
C23 C24 1.378(13) .
C23 H23 0.95 .
C24 C25 1.391(13) .
C24 S2 1.778(9) .
S2 O22 1.433(8) .
S2 O24 1.459(8) .
S2 O23 1.461(8) .
C25 C26 1.386(14) .
C25 H25 0.95 .
C26 C2 1.518(13) .
C2 H2A 0.99 .
C2 H2B 0.99 .
C31 O31 1.379(11) .
C31 C36 1.388(13) .
C31 C32 1.404(14) .
C32 C33 1.370(13) .
C32 C4 1.519(13) .
C33 C34 1.373(13) .
C33 H33 0.95 .
C34 C35 1.377(14) .
C34 S3 1.769(10) .
S3 O34 1.446(8) .
S3 O32 1.451(9) .
S3 O33 1.462(9) .
C35 C36 1.379(13) .
C35 H35 0.95 .
C36 C3 1.524(14) .
C3 H3A 0.99 .
C3 H3B 0.99 .
C41 O41 1.357(11) .
C41 C46 1.377(13) .
C41 C42 1.409(12) .
C42 C43 1.372(13) .
C43 C44 1.384(14) .
C43 H43 0.95 .
C44 C45 1.373(13) .
C44 S4 1.775(10) .
S4 O42 1.435(9) .
S4 O44 1.439(8) .
S4 O43 1.448(9) .
C45 C46 1.389(13) .
C45 H45 0.95 .
C46 C4 1.518(12) .
C4 H4A 0.99 .
C4 H4B 0.99 .
C51 O51 1.366(12) .
C51 C52 1.369(14) .
C51 C56 1.401(13) .
C52 C53 1.372(14) .
C52 C6 1.523(14) .
C53 C54 1.379(13) .
C53 H53 0.95 .
C54 C55 1.386(13) .
C54 S5 1.754(10) .
S5 O52 1.414(11) .
S5 O53 1.421(9) .
S5 O54 1.429(8) .
C55 C56 1.384(14) .
C55 H55 0.95 .
C56 C5 1.524(14) .
C5 C82 1.504(14) .
C5 H5A 0.99 .
C5 H5B 0.99 .
C61 O61 1.339(11) .
C61 C66 1.377(13) .
C61 C62 1.429(13) .
C62 C63 1.386(14) .
C62 C7 1.527(14) .
C63 C64 1.392(14) .
C63 H63 0.95 .
C64 C65 1.377(14) .
C64 S6 1.748(10) .
S6 O64 1.441(8) .
S6 O62 1.448(8) .
S6 O63 1.458(8) .
C65 C66 1.393(14) .
C65 H65 0.95 .
C66 C6 1.520(14) .
C6 H6A 0.99 .
C6 H6B 0.99 .
C71 O71 1.339(11) .
C71 C76 1.381(13) .
C71 C72 1.400(14) .
C72 C73 1.397(14) .
C72 C8 1.531(13) .
C73 C74 1.390(14) .
C73 H73 0.95 .
C74 C75 1.389(14) .
C74 S7 1.765(10) .
S7 O74 1.432(11) .
S7 O73 1.434(11) .
S7 O72 1.445(10) .
C75 C76 1.389(13) .
C75 H75 0.95 .
C76 C7 1.511(13) .
C7 H7A 0.99 .
C7 H7B 0.99 .
C81 O81 1.344(12) .
C81 C86 1.404(14) .
C81 C82 1.427(13) .
C82 C83 1.365(14) .
C83 C84 1.371(14) .
C83 H83 0.95 .
C84 C85 1.407(14) .
C84 S8 1.755(10) .
S8 O84 1.443(7) .
S8 O82 1.445(8) .
S8 O83 1.471(8) .
C85 C86 1.367(14) .
C85 H85 0.95 .
C86 C8 1.526(13) .
C8 H8A 0.99 .
C8 H8B 0.99 .
N91 C92 1.346(13) .
N91 C95 1.360(13) .
N91 C96 1.449(15) .
C92 N93 1.315(13) .
C92 H92 0.95 .
N93 C94 1.390(12) .
N93 C97 1.449(13) .
C94 C95 1.336(16) .
C94 H94 0.95 .
C95 H95 0.95 .
C96 H96A 0.98 .
C96 H96B 0.98 .
C96 H96C 0.98 .
C97 C98 1.511(16) .
C97 H97A 0.99 .
C97 H97B 0.99 .
C98 O92 1.249(13) .
C98 O91 1.260(13) .
N101 C102 1.312(13) .
N101 C105 1.380(15) .
N101 C106 1.457(17) .
C102 N103 1.286(13) .
C102 H102 0.95 .
N103 C104 1.349(15) .
N103 C107 1.57(2) .
C104 C105 1.306(19) .
C104 H104 0.95 .
C105 H105 0.95 .
C106 H10A 0.98 .
C106 H10B 0.98 .
C106 H10C 0.98 .
C107 C108 1.615(17) .
C107 H10D 0.99 .
C107 H10E 0.99 .
C108 O101 1.404(16) .
C108 O102 1.466(16) .
O102 Y3 2.387(15) 2_766
P1 C141 1.790(9) .
P1 C111 1.793(8) .
P1 C121 1.805(9) .
P1 C131 1.821(8) .
C111 C112 1.386(11) .
C111 C116 1.386(12) .
C112 C113 1.381(12) .
C112 H112 0.95 .
C113 C114 1.392(11) .
C113 H113 0.95 .
C114 O117 1.345(9) .
C114 C115 1.389(11) .
C115 C116 1.379(12) .
C115 H115 0.95 .
C116 H116 0.95 .
O117 C117 1.451(11) .
C117 H11A 0.98 .
C117 H11B 0.98 .
C117 H11C 0.98 .
C121 C122 1.383(12) .
C121 C126 1.385(12) .
C122 C123 1.372(13) .
C122 H122 0.95 .
C123 C124 1.384(13) .
C123 H123 0.95 .
C124 C125 1.388(13) .
C124 H124 0.95 .
C125 C126 1.363(12) .
C125 H125 0.95 .
C126 H126 0.95 .
C131 C136 1.389(13) .
C131 C132 1.399(13) .
C132 C133 1.369(14) .
C132 H132 0.95 .
C133 C134 1.376(14) .
C133 H133 0.95 .
C134 C135 1.379(14) .
C134 H134 0.95 .
C135 C136 1.375(13) .
C135 H135 0.95 .
C136 H136 0.95 .
C141 C146 1.391(13) .
C141 C142 1.393(14) .
C142 C143 1.378(14) .
C142 H142 0.95 .
C143 C144 1.341(16) .
C143 H143 0.95 .
C144 C145 1.423(17) .
C144 H144 0.95 .
C145 C146 1.377(14) .
C145 H145 0.95 .
C146 H146 0.95 .
P2 C241 1.789(8) .
P2 C221 1.800(9) .
P2 C211 1.804(8) .
P2 C231 1.814(8) .
C211 C212 1.387(11) .
C211 C216 1.396(12) .
C212 C213 1.371(12) .
C212 H212 0.95 .
C213 C214 1.389(12) .
C213 H213 0.95 .
C214 O217 1.338(10) .
C214 C215 1.388(11) .
C215 C216 1.371(12) .
C215 H215 0.95 .
C216 H216 0.95 .
O217 C217 1.429(11) .
C217 H21A 0.98 .
C217 H21B 0.98 .
C217 H21C 0.98 .
C221 C222 1.364(13) .
C221 C226 1.400(12) .
C222 C223 1.396(14) .
C222 H222 0.95 .
C223 C224 1.395(15) .
C223 H223 0.95 .
C224 C225 1.379(15) .
C224 H224 0.95 .
C225 C226 1.378(13) .
C225 H225 0.95 .
C226 H226 0.95 .
C231 C236 1.379(12) .
C231 C232 1.394(12) .
C232 C233 1.377(13) .
C232 H232 0.95 .
C233 C234 1.358(14) .
C233 H233 0.95 .
C234 C235 1.373(13) .
C234 H234 0.95 .
C235 C236 1.389(12) .
C235 H235 0.95 .
C236 H236 0.95 .
C241 C246 1.382(12) .
C241 C242 1.390(12) .
C242 C243 1.383(12) .
C242 H242 0.95 .
C243 C244 1.382(14) .
C243 H243 0.95 .
C244 C245 1.389(13) .
C244 H244 0.95 .
C245 C246 1.387(12) .
C245 H245 0.95 .
C246 H246 0.95 .

loop_
_platon_squeeze_void_nr
_platon_squeeze_void_average_x
_platon_squeeze_void_average_y
_platon_squeeze_void_average_z
_platon_squeeze_void_volume
_platon_squeeze_void_count_electrons
_platon_squeeze_void_content
1 0.000 0.000 0.000 104 23 ' '
